data_9005610
loop_
_publ_author_name
'Wildner, M.'
'Tillmanns, E.'
'Andrut, M.'
'Lorenz, J.'

_publ_section_title
;Sailaufite, (Ca,Na,_)2Mn3O2(AsO4)2(CO3)*3H2O, a new mineral from Hartkoppe
 hill, Ober-Sailauf (Spessart mountains, Germany), and its relationship to
 mitridatite-group minerals and pararobertsite Locality: Hartkoppe hill,
 Ober-Sailauf, Spessart mountains, Germany
;
_journal_name_full 'European Journal of Mineralogy'
_journal_page_first 555
_journal_page_last 564
_journal_paper_doi 10.1127/0935-1221/2003/0015-0555
_journal_volume 15
_journal_year 2003
_chemical_compound_source 'Hartkoppe hill, Ober-Sailauf, Spessart mountains, Germany'
_chemical_formula_sum 'C3 H18 As6 Ca3.434 Mn9 Na2.566 O48'
_chemical_name_mineral Sailaufite
_space_group_IT_number 8
_symmetry_space_group_name_Hall 'C -2y'
_symmetry_space_group_name_H-M 'C 1 m 1'
_cell_angle_alpha 90
_cell_angle_beta 100.05
_cell_angle_gamma 90
_cell_formula_units_Z 2
_cell_length_a 11.253
_cell_length_b 19.628
_cell_length_c 8.932
_cell_volume 1942.574
_database_code_amcsd 0007000
_exptl_crystal_density_diffrn 3.356
_cod_original_formula_sum 'Ca3.434 Na2.566 Mn9 As6 C3 O48 H18'
_cod_database_code 9005610

loop_
_space_group_symop_operation_xyz
x,y,z
1/2+x,1/2+y,z
x,-y,z
1/2+x,1/2-y,z

loop_
_atom_site_aniso_label
_atom_site_aniso_U_11
_atom_site_aniso_U_22
_atom_site_aniso_U_33
_atom_site_aniso_U_12
_atom_site_aniso_U_13
_atom_site_aniso_U_23
CaA1* 0.01280 0.01890 0.01090 -0.00070 0.00190 -0.00050
NaA1* 0.01280 0.01890 0.01090 -0.00070 0.00190 -0.00050
CaA2* 0.01860 0.01200 0.00820 0.00000 0.00190 0.00000
NaA2* 0.01860 0.01200 0.00820 0.00000 0.00190 0.00000
CaA3* 0.01210 0.01050 0.01170 0.00080 0.00160 -0.00020
NaA3* 0.01210 0.01050 0.01170 0.00080 0.00160 -0.00020
Ca4 0.01090 0.01280 0.01020 0.00000 0.00290 0.00000
Mn1 0.00440 0.00780 0.00630 0.00000 0.00150 0.00000
Mn2 0.00280 0.00660 0.00660 0.00013 0.00060 0.00016
Mn3 0.00500 0.00460 0.00590 -0.00180 0.00060 -0.00040
Mn4 0.00610 0.00360 0.00670 -0.00120 0.00090 0.00060
Mn5 0.00620 0.00440 0.00590 0.00140 0.00140 -0.00040
As1 0.00720 0.00660 0.00700 0.00000 0.00130 0.00000
As2 0.00850 0.00870 0.00770 0.00000 0.00230 0.00000
As3 0.00760 0.00750 0.00750 -0.00030 0.00140 0.00011
As4 0.00800 0.00780 0.00730 0.00072 0.00170 0.00029
C1 0.00500 0.00200 0.03000 0.00000 0.00700 0.00000
C2 0.00730 0.01170 0.00100 -0.00030 -0.00050 -0.00070
Ow1 0.01400 0.02000 0.01800 0.00000 0.00400 0.00000
Ow2 0.02100 0.02500 0.02500 -0.00010 0.00700 0.00040
O1 0.01200 0.01500 0.00600 0.00000 0.00000 0.00000
O2* 0.00150 0.01500 0.01500 0.00000 0.00600 0.00000
O3 0.01010 0.01010 0.00500 -0.00450 -0.00260 0.00130
O4 0.01150 0.00750 0.00640 0.00350 0.00060 0.00140
O5 0.01500 0.01800 0.00500 0.00000 0.00000 0.00000
O6 0.00800 0.01200 0.00900 0.00000 0.00500 0.00000
O7 0.01140 0.02320 0.00900 0.00310 0.00200 -0.00030
O8 0.00430 0.01390 0.01100 -0.00330 0.00030 0.00040
O9 0.00950 0.00780 0.00720 -0.00220 0.00280 0.00270
O10 0.01180 0.00900 0.00800 0.00710 0.00130 -0.00120
O11 0.01470 0.00860 0.00800 -0.00550 0.00190 0.00120
O12 0.00800 0.01760 0.00200 -0.00010 -0.00240 -0.00090
O13 0.01350 0.01090 0.00900 0.00320 0.00450 -0.00020
O14 0.01550 0.01580 0.00600 0.00010 0.00250 -0.00040
O15 0.00260 0.00580 0.00500 0.00010 -0.00110 0.00070
O16 0.00680 0.00410 0.01100 0.00080 0.00410 -0.00070
O17 0.00470 0.00510 0.00600 0.00000 -0.00230 0.00000
O18 0.00500 0.00500 0.00900 0.00000 0.00000 0.00000
O19 0.00560 0.00710 0.01800 0.00160 0.00280 -0.00010
O20 0.00770 0.00600 0.01900 -0.00020 0.00060 0.00150
O21 0.00100 0.00800 0.02100 0.00000 0.00300 0.00000
O22 0.00420 0.00750 0.02400 0.00180 0.00090 0.00190
O23 0.00940 0.00630 0.02300 0.00000 0.00420 -0.00230
O24 0.01600 0.01600 0.01300 0.00030 -0.00010 -0.00120
O25 0.01660 0.02050 0.02500 -0.00150 0.00330 -0.00800
O26 0.01400 0.01670 0.03100 -0.00740 0.00370 -0.01120

loop_
_atom_site_label
_atom_site_fract_x
_atom_site_fract_y
_atom_site_fract_z
_atom_site_occupancy
_atom_site_U_iso_or_equiv
_atom_site_type_symbol
_atom_site_attached_hydrogens
CaA1* 0.21795 0.15628 0.92550 0.20700 0.01420 Ca 0
NaA1* 0.21795 0.15628 0.92550 0.79300 0.01420 Na 0
CaA2* 0.75530 0.00000 0.92540 0.04600 0.01300 Ca 0
NaA2* 0.75530 0.00000 0.92540 0.95400 0.01300 Na 0
CaA3* 0.97944 0.17535 0.58638 0.98700 0.01150 Ca 0
NaA3* 0.97944 0.17535 0.58638 0.01300 0.01150 Na 0
Ca4 0.51193 0.00000 0.58640 1.00000 0.01120 Ca 0
Mn1 0.62816 0.00000 0.25465 1.00000 0.00610 Mn 0
Mn2 0.10012 0.16687 0.24963 1.00000 0.00534 Mn 0
Mn3 0.34947 0.24145 0.25145 1.00000 0.00522 Mn 0
Mn4 0.86236 0.08735 0.24994 1.00000 0.00550 Mn 0
Mn5 0.36306 0.07965 1.25199 1.00000 0.00544 Mn 0
As1 0.83715 0.00000 0.53900 1.00000 0.00691 As 0
As2 0.42147 0.00000 0.97103 1.00000 0.00821 As 0
As3 0.30697 0.15817 0.53815 1.00000 0.00754 As 0
As4 0.89143 0.17537 0.96652 1.00000 0.00767 As 0
C1 0.10380 0.00000 0.23280 1.00000 0.01150 C 0
C2 0.11070 0.33360 0.26030 1.00000 0.00670 C 0
Ow1 0.19240 0.00000 0.60780 1.00000 0.01740 O 0
Ow2 0.52880 0.16292 0.91000 1.00000 0.02350 O 0
O1 0.87470 0.00000 0.72490 1.00000 0.01110 O 0
O2* 0.68770 0.00000 0.47700 1.00000 0.01000 O 0
O3 0.89390 0.07107 0.46850 1.00000 0.00900 O 0
O4 0.35730 0.06936 1.03710 1.00000 0.00850 O 0
O5 0.40580 0.00000 0.78470 1.00000 0.01290 O 0
O6 0.57100 0.00000 0.04090 1.00000 0.00930 O 0
O7 0.32530 0.15729 0.72340 1.00000 0.01450 O 0
O8 0.15610 0.15711 0.46570 1.00000 0.00970 O 0
O9 0.36940 0.22778 0.47280 1.00000 0.00800 O 0
O10 0.37300 0.08885 0.47150 1.00000 0.00980 O 0
O11 0.83220 0.10483 1.03690 1.00000 0.01040 O 0
O12 1.04190 0.17590 1.03430 1.00000 0.00970 O 0
O13 0.83020 0.24504 1.03790 1.00000 0.01070 O 0
O14 0.85750 0.17604 0.77960 1.00000 0.01240 O 0
O15 0.25980 0.15674 0.21320 1.00000 0.00470 O 0
O16 0.43780 0.32466 0.29330 1.00000 0.00690 O 0
O17 0.78960 0.00000 0.21260 1.00000 0.00570 O 0
O18 0.46660 0.00000 1.29660 1.00000 0.00660 O 0
O19 0.04910 0.05692 0.23360 1.00000 0.01030 O 0
O20 0.16370 0.27526 0.26380 1.00000 0.01110 O 0
O21 0.22200 0.00000 0.25070 1.00000 0.01010 O 0
O22 -0.00470 0.33592 0.24890 1.00000 0.01200 O 0
O23 0.17230 0.38808 0.26530 1.00000 0.01280 O 0
O24 0.07560 0.08830 0.75980 1.00000 0.01560 O 0
O25 0.63920 0.08056 0.73860 1.00000 0.02080 O 0
O26 1.12090 0.24690 0.74180 1.00000 0.02070 O 0
H11 0.15900 0.03770 0.57400 0.66667 0.05700 H 0
H12 0.26500 0.00000 0.65800 0.66667 0.05700 H 0
H21 0.47400 0.13300 0.85200 1.00000 0.05700 H 0
H22 0.51200 0.17000 0.99600 1.00000 0.05700 H 0
H241 0.09600 0.03800 0.72700 1.00000 0.05700 H 0
H242 -0.00700 0.07000 0.75500 1.00000 0.05700 H 0
H251 0.70000 0.10700 0.70300 1.00000 0.05700 H 0
H252 0.60700 0.10200 0.80600 1.00000 0.05700 H 0
H261 1.10400 0.27300 0.81700 1.00000 0.05700 H 0
H262 1.17500 0.26200 0.69600 1.00000 0.05700 H 0

loop_
_cod_changelog_entry_id
_cod_changelog_entry_author
_cod_changelog_entry_date
_cod_changelog_entry_text
1
;cod-tools version 3.8.0
Id: cif_guess_AMCSD_atom_types 9581 2023-05-17 12:35:41Z saulius
;
2023-05-18T08:41:39+03:00
;Derived atom types and hydrogen counts
from atom names that follow the AMCSD naming convention
(Wat == water, O-H == hydroxyl).
;

loop_
_cod_related_entry_id
_cod_related_entry_database
_cod_related_entry_code
1 AMCSD 0007000
